data_4110947
loop_
_publ_author_name
'Trevor W. Hayton'
'James M. Boncella'
'Brian L. Scott'
'Enrique R. Batista'

_publ_contact_author
;
James M. Boncella
MS J514
Los Alamos National Laboratory
Los Alamos, New Mexico  87545
;
_publ_contact_author_email boncella@lanl.gov
_publ_section_title
;
 Exchange of an Imido Ligand in Bis(imido) Complexes of Uranium
;
_journal_name_full 'Journal of the American Chemical Society'
_journal_page_first 12622
_journal_page_last 12623
_journal_paper_doi 10.1021/ja064400j
_journal_volume 128
_journal_year 2006
_chemical_formula_sum 'C20 H31 I2 N3 O2 U'
_chemical_formula_weight 837.31
_chemical_name_systematic
; 
 ? 
;
_space_group_IT_number 14
_symmetry_cell_setting monoclinic
_symmetry_space_group_name_Hall '-P 2ybc'
_symmetry_space_group_name_H-M 'P 1 21/c 1'
_atom_sites_solution_hydrogens geom
_atom_sites_solution_primary direct
_atom_sites_solution_secondary difmap
_audit_creation_method SHELXL-97
_cell_angle_alpha 90.00
_cell_angle_beta 98.998(2)
_cell_angle_gamma 90.00
_cell_formula_units_Z 4
_cell_length_a 10.2898(15)
_cell_length_b 11.3121(16)
_cell_length_c 21.958(3)
_cell_measurement_temperature 141(2)
_cell_volume 2524.4(6)
_computing_cell_refinement 'SAINT+, v. 7.06 (Bruker AXS, 2001)'
_computing_data_collection 'APEX II, v. 1.08 (Bruker AXS, 2003)'
_computing_data_reduction 'SAINT+, v. 7.06 (Bruker AXS, 2001)'
_computing_molecular_graphics 'SHELXTL, v. 6.10, (Bruker AXS, 2000)'
_computing_publication_material 'SHELXTL, v. 6.10, (Bruker AXS, 2000)'
_computing_structure_refinement 'SHELXL-97 (Sheldrick, 1997)'
_computing_structure_solution 'SHELXS-97 (Sheldrick, 1990)'
_diffrn_ambient_temperature 141(2)
_diffrn_measured_fraction_theta_full 0.998
_diffrn_measured_fraction_theta_max 0.962
_diffrn_measurement_device_type 'Bruker D8 with APEXII CCD'
_diffrn_measurement_method '\w scans'
_diffrn_radiation_monochromator graphite
_diffrn_radiation_source 'fine-focus sealed tube'
_diffrn_radiation_type MoK\a
_diffrn_radiation_wavelength 0.71073
_diffrn_reflns_av_R_equivalents 0.0625
_diffrn_reflns_av_sigmaI/netI 0.0739
_diffrn_reflns_limit_h_max 13
_diffrn_reflns_limit_h_min -13
_diffrn_reflns_limit_k_max 15
_diffrn_reflns_limit_k_min -14
_diffrn_reflns_limit_l_max 28
_diffrn_reflns_limit_l_min -29
_diffrn_reflns_number 26605
_diffrn_reflns_theta_full 25.00
_diffrn_reflns_theta_max 28.40
_diffrn_reflns_theta_min 1.88
_diffrn_standards_decay_% '< 2'
_diffrn_standards_interval_count 0
_diffrn_standards_interval_time 0
_diffrn_standards_number 0
_exptl_absorpt_coefficient_mu 8.894
_exptl_absorpt_correction_T_max 0.8422
_exptl_absorpt_correction_T_min 0.4150
_exptl_absorpt_correction_type multi-scan
_exptl_absorpt_process_details 'SADABS 2.03 (Sheldrick, 2001)'
_exptl_crystal_colour plates
_exptl_crystal_density_diffrn 2.203
_exptl_crystal_description red-orange
_exptl_crystal_F_000 1544
_exptl_crystal_size_max 0.12
_exptl_crystal_size_mid 0.08
_exptl_crystal_size_min 0.02
_refine_diff_density_max 1.254
_refine_diff_density_min -1.488
_refine_diff_density_rms 0.196
_refine_ls_extinction_method none
_refine_ls_goodness_of_fit_ref 1.034
_refine_ls_hydrogen_treatment noref
_refine_ls_matrix_type full
_refine_ls_number_parameters 256
_refine_ls_number_reflns 6093
_refine_ls_number_restraints 0
_refine_ls_restrained_S_all 1.034
_refine_ls_R_factor_all 0.0620
_refine_ls_R_factor_gt 0.0343
_refine_ls_shift/su_max 0.000
_refine_ls_shift/su_mean 0.000
_refine_ls_structure_factor_coef Fsqd
_refine_ls_weighting_details 'calc w=1/[\s^2^(Fo^2^)+(0.0000P)^2^+0.0000P] where P=(Fo^2^+2Fc^2^)/3'
_refine_ls_weighting_scheme calc
_refine_ls_wR_factor_gt 0.0685
_refine_ls_wR_factor_ref 0.0759
_reflns_number_gt 4451
_reflns_number_total 6093
_reflns_threshold_expression >2sigma(I)
_cod_data_source_file ja064400jrom20060630_125636_2.cif
_cod_data_source_block apx165
_cod_original_sg_symbol_H-M 'P 21/c'
_cod_database_code 4110947

loop_
_symmetry_equiv_pos_as_xyz
'x, y, z'
'-x, y+1/2, -z+1/2'
'-x, -y, -z'
'x, -y-1/2, z-1/2'

loop_
_atom_site_label
_atom_site_type_symbol
_atom_site_fract_x
_atom_site_fract_y
_atom_site_fract_z
_atom_site_U_iso_or_equiv
_atom_site_adp_type
_atom_site_occupancy
_atom_site_symmetry_multiplicity
_atom_site_calc_flag
_atom_site_refinement_flags
U1 U 0.10590(2) 0.079756(19) 0.122305(9) 0.02147(7) Uani 1 1 d .
I1 I -0.07157(4) -0.02724(4) 0.212914(17) 0.02983(10) Uani 1 1 d .
I2 I 0.22422(4) 0.31371(3) 0.072837(18) 0.03071(11) Uani 1 1 d .
N1 N 0.2385(5) 0.0894(4) 0.1877(2) 0.0250(11) Uani 1 1 d .
N2 N 0.2458(4) 0.0201(4) 0.0365(2) 0.0256(11) Uani 1 1 d .
H99 H 0.1941 -0.0254 0.0090 0.031 Uiso 1 1 calc R
H98 H 0.2618 0.0868 0.0166 0.031 Uiso 1 1 calc R
N3 N -0.0146(5) 0.2564(4) 0.1645(2) 0.0308(12) Uani 1 1 d .
H96 H -0.0291 0.2357 0.2024 0.037 Uiso 1 1 calc R
H97 H 0.0428 0.3169 0.1695 0.037 Uiso 1 1 calc R
O1 O -0.0264(4) 0.0715(3) 0.05956(16) 0.0266(9) Uani 1 1 d .
O2 O 0.1325(4) -0.1352(3) 0.11678(16) 0.0271(9) Uani 1 1 d .
C1 C 0.3324(6) 0.1112(5) 0.2459(2) 0.0281(14) Uani 1 1 d .
C2 C 0.2564(6) 0.1080(5) 0.2997(3) 0.0323(15) Uani 1 1 d .
H2A H 0.1914 0.1696 0.2950 0.048 Uiso 1 1 calc R
H2B H 0.3159 0.1197 0.3375 0.048 Uiso 1 1 calc R
H2C H 0.2137 0.0327 0.3008 0.048 Uiso 1 1 calc R
C3 C 0.3942(7) 0.2318(6) 0.2426(3) 0.049(2) Uani 1 1 d .
H3A H 0.4407 0.2347 0.2080 0.073 Uiso 1 1 calc R
H3B H 0.4544 0.2463 0.2799 0.073 Uiso 1 1 calc R
H3C H 0.3266 0.2912 0.2378 0.073 Uiso 1 1 calc R
C4 C 0.4368(6) 0.0140(7) 0.2528(3) 0.0469(19) Uani 1 1 d .
H4A H 0.3963 -0.0607 0.2585 0.070 Uiso 1 1 calc R
H4B H 0.5024 0.0307 0.2878 0.070 Uiso 1 1 calc R
H4C H 0.4774 0.0110 0.2163 0.070 Uiso 1 1 calc R
C5 C 0.3708(6) -0.0414(5) 0.0523(2) 0.0261(13) Uani 1 1 d .
C6 C 0.3833(6) -0.1598(5) 0.0392(3) 0.0304(14) Uani 1 1 d .
H6 H 0.3115 -0.2019 0.0191 0.036 Uiso 1 1 calc R
C7 C 0.5044(6) -0.2161(6) 0.0560(3) 0.0399(16) Uani 1 1 d .
H7 H 0.5135 -0.2958 0.0471 0.048 Uiso 1 1 calc R
C8 C 0.6103(6) -0.1534(6) 0.0859(3) 0.0361(16) Uani 1 1 d .
H8 H 0.6903 -0.1915 0.0981 0.043 Uiso 1 1 calc R
C9 C 0.5985(6) -0.0353(6) 0.0977(3) 0.0343(15) Uani 1 1 d .
H9 H 0.6712 0.0072 0.1165 0.041 Uiso 1 1 calc R
C10 C 0.4787(6) 0.0211(5) 0.0817(3) 0.0283(13) Uani 1 1 d .
H10 H 0.4705 0.1009 0.0907 0.034 Uiso 1 1 calc R
C11 C -0.1383(6) 0.3034(5) 0.1321(2) 0.0255(13) Uani 1 1 d .
C12 C -0.2565(6) 0.2697(5) 0.1488(3) 0.0285(14) Uani 1 1 d .
H12 H -0.2586 0.2148 0.1802 0.034 Uiso 1 1 calc R
C13 C -0.3715(6) 0.3182(6) 0.1184(3) 0.0355(15) Uani 1 1 d .
H13 H -0.4511 0.2966 0.1302 0.043 Uiso 1 1 calc R
C14 C -0.3716(6) 0.3981(5) 0.0710(3) 0.0328(15) Uani 1 1 d .
H14 H -0.4501 0.4300 0.0510 0.039 Uiso 1 1 calc R
C15 C -0.2544(7) 0.4296(6) 0.0538(3) 0.0413(17) Uani 1 1 d .
H15 H -0.2531 0.4833 0.0219 0.050 Uiso 1 1 calc R
C16 C -0.1369(7) 0.3820(5) 0.0838(3) 0.0357(15) Uani 1 1 d .
H16 H -0.0576 0.4028 0.0714 0.043 Uiso 1 1 calc R
C17 C 0.0364(6) -0.2135(5) 0.0806(3) 0.0352(15) Uani 1 1 d .
H17A H 0.0505 -0.2161 0.0380 0.042 Uiso 1 1 calc R
H17B H -0.0524 -0.1861 0.0819 0.042 Uiso 1 1 calc R
C18 C 0.0573(7) -0.3334(6) 0.1097(3) 0.0430(17) Uani 1 1 d .
H18A H 0.0007 -0.3451 0.1406 0.052 Uiso 1 1 calc R
H18B H 0.0403 -0.3953 0.0789 0.052 Uiso 1 1 calc R
C19 C 0.1988(7) -0.3322(6) 0.1384(3) 0.0467(18) Uani 1 1 d .
H19A H 0.2557 -0.3490 0.1081 0.056 Uiso 1 1 calc R
H19B H 0.2159 -0.3892 0.1717 0.056 Uiso 1 1 calc R
C20 C 0.2177(6) -0.2079(5) 0.1621(3) 0.0341(15) Uani 1 1 d .
H20A H 0.1917 -0.2010 0.2026 0.041 Uiso 1 1 calc R
H20B H 0.3089 -0.1840 0.1649 0.041 Uiso 1 1 calc R

loop_
_atom_site_aniso_label
_atom_site_aniso_U_11
_atom_site_aniso_U_22
_atom_site_aniso_U_33
_atom_site_aniso_U_23
_atom_site_aniso_U_13
_atom_site_aniso_U_12
U1 0.02204(12) 0.02252(12) 0.01886(11) 0.00017(9) 0.00013(8) -0.00092(9)
I1 0.0268(2) 0.0356(2) 0.0266(2) 0.00780(17) 0.00247(17) -0.00195(17)
I2 0.0299(2) 0.0273(2) 0.0354(2) 0.00493(17) 0.00631(18) -0.00201(16)
N1 0.024(3) 0.026(3) 0.025(2) 0.003(2) 0.002(2) 0.004(2)
N2 0.024(3) 0.028(3) 0.025(2) -0.003(2) 0.004(2) -0.007(2)
N3 0.025(3) 0.042(3) 0.025(3) -0.007(2) 0.004(2) -0.006(2)
O1 0.028(2) 0.031(2) 0.0206(19) -0.0006(17) 0.0010(17) 0.0003(17)
O2 0.031(2) 0.023(2) 0.025(2) 0.0011(17) -0.0006(18) -0.0020(17)
C1 0.026(3) 0.034(3) 0.022(3) -0.002(2) -0.003(2) -0.004(3)
C2 0.027(3) 0.040(4) 0.027(3) -0.007(3) -0.003(3) -0.005(3)
C3 0.062(5) 0.053(5) 0.030(4) 0.000(3) 0.000(3) -0.028(4)
C4 0.031(4) 0.076(6) 0.030(4) -0.005(3) -0.005(3) 0.015(4)
C5 0.026(3) 0.035(3) 0.017(3) -0.002(2) 0.001(2) 0.003(3)
C6 0.029(3) 0.028(3) 0.034(3) -0.003(3) 0.005(3) -0.002(3)
C7 0.038(4) 0.035(4) 0.047(4) 0.003(3) 0.008(3) 0.004(3)
C8 0.034(4) 0.054(5) 0.022(3) 0.010(3) 0.009(3) 0.012(3)
C9 0.022(3) 0.047(4) 0.031(3) -0.006(3) -0.004(3) -0.004(3)
C10 0.028(3) 0.029(3) 0.027(3) -0.005(3) 0.001(3) -0.001(3)
C11 0.029(3) 0.021(3) 0.026(3) -0.004(2) 0.000(3) 0.000(2)
C12 0.033(4) 0.027(3) 0.026(3) -0.003(2) 0.006(3) 0.003(3)
C13 0.031(4) 0.035(4) 0.043(4) -0.008(3) 0.012(3) -0.006(3)
C14 0.028(4) 0.034(4) 0.035(3) -0.005(3) 0.001(3) 0.004(3)
C15 0.048(4) 0.039(4) 0.037(4) 0.007(3) 0.005(3) 0.014(3)
C16 0.044(4) 0.024(3) 0.042(4) 0.004(3) 0.019(3) -0.003(3)
C17 0.036(4) 0.031(4) 0.035(4) -0.006(3) -0.003(3) -0.005(3)
C18 0.043(4) 0.026(4) 0.059(5) 0.001(3) 0.004(4) -0.007(3)
C19 0.055(5) 0.029(4) 0.057(5) 0.002(3) 0.009(4) 0.002(3)
C20 0.040(4) 0.027(3) 0.035(3) 0.011(3) 0.004(3) 0.005(3)

loop_
_atom_type_symbol
_atom_type_description
_atom_type_scat_dispersion_real
_atom_type_scat_dispersion_imag
_atom_type_scat_source
C C 0.0033 0.0016 'International Tables Vol C Tables 4.2.6.8 and 6.1.1.4'
H H 0.0000 0.0000 'International Tables Vol C Tables 4.2.6.8 and 6.1.1.4'
I I -0.4742 1.8119 'International Tables Vol C Tables 4.2.6.8 and 6.1.1.4'
N N 0.0061 0.0033 'International Tables Vol C Tables 4.2.6.8 and 6.1.1.4'
O O 0.0106 0.0060 'International Tables Vol C Tables 4.2.6.8 and 6.1.1.4'
U U -9.6767 9.6646 'International Tables Vol C Tables 4.2.6.8 and 6.1.1.4'

loop_
_geom_angle_atom_site_label_1
_geom_angle_atom_site_label_2
_geom_angle_atom_site_label_3
_geom_angle
O1 U1 N1 178.61(18)
O1 U1 O2 89.30(14)
N1 U1 O2 91.29(16)
O1 U1 N3 88.08(16)
N1 U1 N3 90.75(17)
O2 U1 N3 147.52(14)
O1 U1 N2 82.54(16)
N1 U1 N2 98.85(18)
O2 U1 N2 68.44(13)
N3 U1 N2 142.91(15)
O1 U1 I1 91.15(12)
N1 U1 I1 87.79(15)
O2 U1 I1 74.34(9)
N3 U1 I1 73.36(11)
N2 U1 I1 142.26(10)
O1 U1 I2 93.81(12)
N1 U1 I2 86.56(14)
O2 U1 I2 139.28(9)
N3 U1 I2 73.19(11)
N2 U1 I2 71.75(10)
I1 U1 I2 145.973(12)
C1 N1 U1 170.4(4)
C5 N2 U1 120.9(3)
C11 N3 U1 122.4(3)
C17 O2 C20 108.0(4)
C17 O2 U1 123.7(3)
C20 O2 U1 125.5(3)
N1 C1 C3 109.2(5)
N1 C1 C2 108.6(5)
C3 C1 C2 109.3(5)
N1 C1 C4 108.4(5)
C3 C1 C4 111.1(6)
C2 C1 C4 110.2(5)
C6 C5 C10 119.9(5)
C6 C5 N2 121.4(5)
C10 C5 N2 118.7(5)
C5 C6 C7 119.7(6)
C8 C7 C6 119.9(6)
C9 C8 C7 120.3(6)
C8 C9 C10 120.3(6)
C9 C10 C5 119.9(6)
C12 C11 C16 119.7(6)
C12 C11 N3 120.6(5)
C16 C11 N3 119.7(6)
C11 C12 C13 119.2(6)
C14 C13 C12 121.7(6)
C15 C14 C13 118.9(6)
C14 C15 C16 120.5(6)
C11 C16 C15 119.9(6)
O2 C17 C18 106.1(5)
C19 C18 C17 103.7(5)
C18 C19 C20 102.7(5)
O2 C20 C19 104.9(5)

loop_
_geom_bond_atom_site_label_1
_geom_bond_atom_site_label_2
_geom_bond_distance
U1 O1 1.781(4)
U1 N1 1.823(4)
U1 O2 2.452(4)
U1 N3 2.597(5)
U1 N2 2.632(4)
U1 I1 3.1455(5)
U1 I2 3.1749(5)
N1 C1 1.496(7)
N2 C5 1.456(7)
N3 C11 1.458(7)
O2 C17 1.465(6)
O2 C20 1.471(6)
C1 C3 1.512(8)
C1 C2 1.517(8)
C1 C4 1.528(8)
C5 C6 1.380(8)
C5 C10 1.387(8)
C6 C7 1.397(8)
C7 C8 1.377(9)
C8 C9 1.371(9)
C9 C10 1.383(8)
C11 C12 1.378(8)
C11 C16 1.386(8)
C12 C13 1.379(8)
C13 C14 1.378(8)
C14 C15 1.366(9)
C15 C16 1.391(9)
C17 C18 1.500(8)
C18 C19 1.493(9)
C19 C20 1.502(8)
